data_1562769
loop_
_publ_author_name
'Lesikar-Parrish, Leslie A.'
'Neilson, Robert H.'
'Richards, Anne F.'

_publ_section_title
;
 Metal arsonate polymers of Cd, Zn, Ag and Pb supported by
 4-aminophenylarsonic acid
;
_journal_name_full 'Journal of Solid State Chemistry'
_journal_page_first 424
_journal_page_last 432
_journal_paper_doi 10.1016/j.jssc.2012.10.027
_journal_volume 198
_journal_year 2013
_chemical_formula_moiety 'C36 H42 As6 Cl8 N6 O18 Zn8, 0.67(Cl3), 2(H6 O3), 0.33(O3)'
_chemical_formula_sum 'C36 H54 As6 Cl10 N6 O25 Zn8'
_chemical_formula_weight 2297.83
_space_group_crystal_system trigonal
_space_group_IT_number 165
_space_group_name_Hall '-P 3 2"c'
_space_group_name_H-M_alt 'P -3 c 1'
_atom_sites_solution_hydrogens geom
_atom_sites_solution_primary direct
_atom_sites_solution_secondary difmap
_cell_angle_alpha 90.00
_cell_angle_beta 90.00
_cell_angle_gamma 120.00
_cell_formula_units_Z 2
_cell_length_a 13.9915(3)
_cell_length_b 13.9915(3)
_cell_length_c 19.8160(7)
_cell_measurement_temperature 173(2)
_cell_volume 3359.50(16)
_computing_molecular_graphics
;
O. V. Dolomanov, L. J. Bourhis, R. J. Gildea, J. A. K. Howard and H. Puschmann,
OLEX2: a complete structure solution, refinement and analysis program.
J. Appl. Cryst. (2009). 42, 339-341.
;
_computing_publication_material
;
O. V. Dolomanov, L. J. Bourhis, R. J. Gildea, J. A. K. Howard and H. Puschmann,
OLEX2: a complete structure solution, refinement and analysis program.
J. Appl. Cryst. (2009). 42, 339-341.
;
_computing_structure_refinement
;
XL, G.M. Sheldrick, Acta Cryst.
(2008). A64, 112-122
;
_computing_structure_solution 'SHELXS-97 (Sheldrick, 1990)'
_diffrn_ambient_temperature 173.15
_diffrn_measured_fraction_theta_full 0.995
_diffrn_measured_fraction_theta_max 0.995
_diffrn_radiation_monochromator graphite
_diffrn_radiation_type MoK\a
_diffrn_radiation_wavelength 0.71073
_diffrn_reflns_av_R_equivalents 0.0285
_diffrn_reflns_av_unetI/netI 0.0204
_diffrn_reflns_limit_h_max 16
_diffrn_reflns_limit_h_min -16
_diffrn_reflns_limit_k_max 16
_diffrn_reflns_limit_k_min -16
_diffrn_reflns_limit_l_max 23
_diffrn_reflns_limit_l_min -21
_diffrn_reflns_number 10693
_diffrn_reflns_theta_full 25.24
_diffrn_reflns_theta_max 25.24
_diffrn_reflns_theta_min 3.09
_diffrn_source 'fine-focus sealed tube'
_exptl_absorpt_coefficient_mu 6.213
_exptl_absorpt_correction_T_max 0.6048
_exptl_absorpt_correction_T_min 0.2132
_exptl_absorpt_correction_type multi-scan
_exptl_absorpt_process_details 'SADABS: SAINT+, 2001'
_exptl_crystal_density_diffrn 2.272
_exptl_crystal_density_method 'not measured'
_exptl_crystal_F_000 2240
_exptl_crystal_size_max 0.36
_exptl_crystal_size_mid 0.24
_exptl_crystal_size_min 0.09
_refine_diff_density_max 5.160
_refine_diff_density_min -0.866
_refine_diff_density_rms 0.178
_refine_ls_extinction_method none
_refine_ls_goodness_of_fit_ref 1.068
_refine_ls_hydrogen_treatment mixed
_refine_ls_matrix_type full
_refine_ls_number_parameters 121
_refine_ls_number_reflns 2030
_refine_ls_number_restraints 15
_refine_ls_restrained_S_all 1.081
_refine_ls_R_factor_all 0.0420
_refine_ls_R_factor_gt 0.0380
_refine_ls_shift/su_max 0.000
_refine_ls_shift/su_mean 0.000
_refine_ls_structure_factor_coef Fsqd
_refine_ls_weighting_details 'calc w=1/[\s^2^(Fo^2^)+(0.0569P)^2^+24.4149P] where P=(Fo^2^+2Fc^2^)/3'
_refine_ls_weighting_scheme calc
_refine_ls_wR_factor_gt 0.1030
_refine_ls_wR_factor_ref 0.1059
_reflns_number_gt 1852
_reflns_number_total 2030
_reflns_threshold_expression >2sigma(I)
_cod_data_source_file JSSC-2013-198-424.cif
_cod_data_source_block 2
_cod_database_code 1562769

loop_
_space_group_symop_id
_space_group_symop_operation_xyz
1 'x, y, z'
2 '-y, x-y, z'
3 '-x+y, -x, z'
4 'x-y, -y, -z+1/2'
5 '-x, -x+y, -z+1/2'
6 'y, x, -z+1/2'
7 '-x, -y, -z'
8 'y, -x+y, -z'
9 'x-y, x, -z'
10 '-x+y, y, z-1/2'
11 'x, x-y, z-1/2'
12 '-y, -x, z-1/2'

loop_
_atom_site_label
_atom_site_type_symbol
_atom_site_fract_x
_atom_site_fract_y
_atom_site_fract_z
_atom_site_U_iso_or_equiv
_atom_site_adp_type
_atom_site_occupancy
_atom_site_symmetry_multiplicity
_atom_site_calc_flag
_atom_site_refinement_flags
_atom_site_disorder_assembly
_atom_site_disorder_group
As1 As -0.12979(4) -0.44897(4) 0.06498(2) 0.00944(18) Uani 1 1 d . . .
Zn1 Zn -0.08146(5) -0.65351(5) 0.04033(3) 0.0142(2) Uani 1 1 d . . .
Zn2 Zn -0.3333 -0.6667 0.01006(5) 0.0104(2) Uani 1 3 d S . .
Cl1 Cl 0.01849(12) -0.59805(12) 0.13259(7) 0.0228(3) Uani 1 1 d . . .
Cl2 Cl -0.3333 -0.6667 -0.10124(12) 0.0286(6) Uani 1 3 d S . .
Cl3 Cl 0.0000 0.0000 0.12200(13) 0.0240(5) Uani 1 3 d S . .
O1 O -0.1822(3) -0.5854(3) 0.04759(18) 0.0129(7) Uani 1 1 d . . .
O2 O 0.0051(3) -0.3821(3) 0.04619(18) 0.0139(8) Uani 1 1 d . . .
O3 O -0.1989(3) -0.4018(3) 0.02016(18) 0.0145(8) Uani 1 1 d . . .
O4 O -0.1678(3) -0.1236(2) 0.07906(15) 0.0164(8) Uani 1 1 d GDU . .
N1 N -0.1565(4) -0.3867(3) 0.36769(10) 0.0482(19) Uani 1 1 d G . .
H1A H -0.2226 -0.4398 0.3842 0.072 Uiso 1 1 calc R . .
H1B H -0.1487 -0.3190 0.3754 0.072 Uiso 1 1 calc R . .
H1C H -0.1010 -0.3912 0.3886 0.072 Uiso 1 1 calc R . .
C1 C -0.1436(3) -0.4327(2) 0.15943(11) 0.0136(11) Uani 1 1 d G . .
C2 C -0.13949(16) -0.33764(18) 0.18253(10) 0.0225(13) Uani 1 1 d G . .
H2 H -0.1327 -0.2825 0.1518 0.027 Uiso 1 1 calc R . .
C3 C -0.1454(2) -0.3238(2) 0.25193(10) 0.0274(14) Uani 1 1 d G . .
H3 H -0.1448 -0.2600 0.2689 0.033 Uiso 1 1 calc R . .
C4 C -0.1520(2) -0.4027(2) 0.29498(10) 0.0291(15) Uani 1 1 d G . .
C5 C -0.1566(2) -0.4971(2) 0.27231(13) 0.040(2) Uani 1 1 d G . .
H5 H -0.1626 -0.5515 0.3035 0.049 Uiso 1 1 calc R . .
C6 C -0.1525(3) -0.5133(2) 0.20363(14) 0.0288(15) Uani 1 1 d G . .
H6 H -0.1558 -0.5787 0.1872 0.035 Uiso 1 1 calc R . .
H4A H -0.1842 -0.1432 0.1212 0.043 Uiso 1 1 d GD . .
H4B H -0.1536 -0.0549 0.0769 0.043 Uiso 1 1 d GD . .
O5 O 0.0001(5) 0.0000(2) 0.2500(2) 0.0118(15) Uani 1 6 d SGU . .

loop_
_atom_site_aniso_label
_atom_site_aniso_U_11
_atom_site_aniso_U_22
_atom_site_aniso_U_33
_atom_site_aniso_U_23
_atom_site_aniso_U_13
_atom_site_aniso_U_12
As1 0.0065(3) 0.0093(3) 0.0113(3) 0.00074(19) 0.00013(19) 0.0030(2)
Zn1 0.0097(3) 0.0153(3) 0.0122(3) 0.0003(2) 0.0002(2) 0.0023(3)
Zn2 0.0091(3) 0.0091(3) 0.0129(5) 0.000 0.000 0.00454(16)
Cl1 0.0208(7) 0.0352(8) 0.0192(7) -0.0086(6) -0.0088(6) 0.0191(6)
Cl2 0.0373(9) 0.0373(9) 0.0113(10) 0.000 0.000 0.0186(5)
Cl3 0.0221(8) 0.0221(8) 0.0278(13) 0.000 0.000 0.0111(4)
O1 0.0103(17) 0.0111(17) 0.0171(17) -0.0014(15) -0.0021(14) 0.0051(15)
O2 0.0084(17) 0.0155(18) 0.0141(18) -0.0010(15) 0.0019(14) 0.0032(15)
O3 0.0123(18) 0.0180(19) 0.0163(17) 0.0054(15) 0.0013(15) 0.0098(16)
O4 0.0072(13) 0.0184(15) 0.0184(14) 0.0036(12) -0.0032(12) 0.0025(11)
N1 0.034(3) 0.118(6) 0.013(3) -0.002(3) -0.003(2) 0.053(4)
C1 0.006(2) 0.017(3) 0.016(3) -0.001(2) 0.000(2) 0.005(2)
C2 0.027(3) 0.020(3) 0.020(3) -0.003(2) -0.004(2) 0.012(3)
C3 0.026(3) 0.034(3) 0.020(3) -0.013(3) -0.004(3) 0.013(3)
C4 0.018(3) 0.066(5) 0.011(3) -0.004(3) -0.002(2) 0.027(3)
C5 0.052(4) 0.078(6) 0.024(3) 0.027(4) 0.021(3) 0.056(5)
C6 0.037(4) 0.035(4) 0.026(3) 0.015(3) 0.015(3) 0.027(3)
O5 0.0076(15) 0.0076(15) 0.020(2) 0.000 0.000 0.0038(8)

loop_
_atom_type_symbol
_atom_type_description
_atom_type_scat_dispersion_real
_atom_type_scat_dispersion_imag
_atom_type_scat_source
C C 0.0033 0.0016 'International Tables Vol C Tables 4.2.6.8 and 6.1.1.4'
H H 0.0000 0.0000 'International Tables Vol C Tables 4.2.6.8 and 6.1.1.4'
As As 0.0499 2.0058 'International Tables Vol C Tables 4.2.6.8 and 6.1.1.4'
Cl Cl 0.1484 0.1585 'International Tables Vol C Tables 4.2.6.8 and 6.1.1.4'
N N 0.0061 0.0033 'International Tables Vol C Tables 4.2.6.8 and 6.1.1.4'
O O 0.0106 0.0060 'International Tables Vol C Tables 4.2.6.8 and 6.1.1.4'
Zn Zn 0.2839 1.4301 'International Tables Vol C Tables 4.2.6.8 and 6.1.1.4'

loop_
_geom_angle_atom_site_label_1
_geom_angle_atom_site_label_2
_geom_angle_atom_site_label_3
_geom_angle
_geom_angle_site_symmetry_1
_geom_angle_site_symmetry_3
O1 As1 C1 108.66(14) . .
O2 As1 O1 108.29(17) . .
O2 As1 C1 107.73(16) . .
O3 As1 O1 108.97(17) . .
O3 As1 O2 111.94(18) . .
O3 As1 C1 111.15(15) . .
O1 Zn1 Cl1 103.90(11) . .
O2 Zn1 Cl1 118.15(11) 7_545 .
O2 Zn1 O1 110.90(15) 7_545 .
O2 Zn1 O3 99.59(15) 7_545 3_545
O3 Zn1 Cl1 127.52(12) 3_545 .
O3 Zn1 O1 93.94(14) 3_545 .
O1 Zn2 Cl2 112.08(11) . .
O1 Zn2 Cl2 112.08(11) 3_545 .
O1 Zn2 Cl2 112.08(11) 2_445 .
O1 Zn2 O1 106.74(12) . 3_545
O1 Zn2 O1 106.74(12) . 2_445
O1 Zn2 O1 106.75(12) 3_545 2_445
As1 O1 Zn1 121.42(18) . .
As1 O1 Zn2 117.22(19) . .
Zn2 O1 Zn1 119.28(18) . .
As1 O2 Zn1 131.2(2) . 7_545
As1 O3 Zn1 125.7(2) . 2_445
H4A O4 H4B 105.7 . .
H1A N1 H1B 109.5 . .
H1A N1 H1C 109.5 . .
H1B N1 H1C 109.5 . .
C4 N1 H1A 109.5 . .
C4 N1 H1B 109.5 . .
C4 N1 H1C 109.5 . .
C2 C1 As1 118.87(9) . .
C2 C1 C6 121.3 . .
C6 C1 As1 119.80(9) . .
C1 C2 H2 120.5 . .
C1 C2 C3 118.9 . .
C3 C2 H2 120.5 . .
C2 C3 H3 120.4 . .
C4 C3 C2 119.3 . .
C4 C3 H3 120.4 . .
C3 C4 N1 118.9 . .
C3 C4 C5 122.0 . .
C5 C4 N1 119.1 . .
C4 C5 H5 120.2 . .
C4 C5 C6 119.7 . .
C6 C5 H5 120.2 . .
C1 C6 C5 118.9 . .
C1 C6 H6 120.6 . .
C5 C6 H6 120.6 . .

loop_
_geom_bond_atom_site_label_1
_geom_bond_atom_site_label_2
_geom_bond_distance
_geom_bond_site_symmetry_2
As1 O1 1.703(4) .
As1 O2 1.677(3) .
As1 O3 1.672(4) .
As1 C1 1.907(2) .
Zn1 Cl1 2.1943(14) .
Zn1 O1 2.063(4) .
Zn1 O2 1.948(4) 7_545
Zn1 O3 1.950(4) 3_545
Zn2 Cl2 2.205(3) .
Zn2 O1 1.979(3) 2_445
Zn2 O1 1.979(3) .
Zn2 O1 1.979(3) 3_545
O2 Zn1 1.948(4) 7_545
O3 Zn1 1.950(4) 2_445
O4 H4A 0.8732 .
O4 H4B 0.8802 .
N1 H1A 0.9100 .
N1 H1B 0.9100 .
N1 H1C 0.9100 .
N1 C4 1.4644 .
C1 C2 1.3802 .
C1 C6 1.3839 .
C2 H2 0.9500 .
C2 C3 1.3970 .
C3 H3 0.9500 .
C3 C4 1.3616 .
C4 C5 1.3660 .
C5 H5 0.9500 .
C5 C6 1.3855 .
C6 H6 0.9500 .

loop_
_geom_torsion_atom_site_label_1
_geom_torsion_atom_site_label_2
_geom_torsion_atom_site_label_3
_geom_torsion_atom_site_label_4
_geom_torsion
_geom_torsion_site_symmetry_1
_geom_torsion_site_symmetry_2
_geom_torsion_site_symmetry_3
_geom_torsion_site_symmetry_4
As1 C1 C2 C3 -177.59(19) . . . .
As1 C1 C6 C5 176.6(2) . . . .
Cl1 Zn1 O1 As1 50.1(2) . . . .
Cl1 Zn1 O1 Zn2 -146.74(16) . . . .
Cl2 Zn2 O1 As1 92.12(19) . . . .
Cl2 Zn2 O1 Zn1 -71.72(19) . . . .
O1 As1 O2 Zn1 71.7(3) . . . 7_545
O1 As1 O3 Zn1 76.4(3) . . . 2_445
O1 As1 C1 C2 -160.06(17) . . . .
O1 As1 C1 C6 22.86(15) . . . .
O1 Zn2 O1 As1 -30.9(3) 2_445 . . .
O1 Zn2 O1 As1 -144.82(8) 3_545 . . .
O1 Zn2 O1 Zn1 165.21(11) 2_445 . . .
O1 Zn2 O1 Zn1 51.3(3) 3_545 . . .
O2 As1 O1 Zn1 20.3(3) . . . .
O2 As1 O1 Zn2 -143.1(2) . . . .
O2 As1 O3 Zn1 -163.8(2) . . . 2_445
O2 As1 C1 C2 82.8(2) . . . .
O2 As1 C1 C6 -94.26(15) . . . .
O2 Zn1 O1 As1 -77.8(2) 7_545 . . .
O2 Zn1 O1 Zn2 85.3(2) 7_545 . . .
O3 As1 O1 Zn1 142.3(2) . . . .
O3 As1 O1 Zn2 -21.1(3) . . . .
O3 As1 O2 Zn1 -48.5(3) . . . 7_545
O3 As1 C1 C2 -40.1(2) . . . .
O3 As1 C1 C6 142.77(15) . . . .
O3 Zn1 O1 As1 -179.6(2) 3_545 . . .
O3 Zn1 O1 Zn2 -16.5(2) 3_545 . . .
N1 C4 C5 C6 179.9 . . . .
C1 As1 O1 Zn1 -96.4(2) . . . .
C1 As1 O1 Zn2 100.1(2) . . . .
C1 As1 O2 Zn1 -171.0(2) . . . 7_545
C1 As1 O3 Zn1 -43.3(3) . . . 2_445
C1 C2 C3 C4 1.8 . . . .
C2 C1 C6 C5 -0.4 . . . .
C2 C3 C4 N1 179.1 . . . .
C2 C3 C4 C5 -2.2 . . . .
C3 C4 C5 C6 1.2 . . . .
C4 C5 C6 C1 0.1 . . . .
C6 C1 C2 C3 -0.5 . . . .
